data_4342164
loop_
_publ_author_name
'Vieira, Bruno J. C.'
'Dias, Jo\~ao C'
'Santos, Isabel C.'
'Pereira, Laura C. J.'
'da Gama, Vasco'
'Waerenborgh, Jo\~ao C'

_publ_section_title
;
 Thermal Hysteresis in a Spin-Crossover Fe(III) Quinolylsalicylaldimine
 Complex, Fe(III)(5-Br-qsal)2Ni(dmit)2&#x00B7;solv: Solvent Effects.
;
_journal_issue 4
_journal_name_full 'Inorganic chemistry'
_journal_page_first 1354
_journal_page_last 1362
_journal_paper_doi 10.1021/ic502278d
_journal_volume 54
_journal_year 2015
_chemical_formula_moiety 'C32 H20 Br2 Fe N4 O2, C6 Ni S10, C3 H6 O'
_chemical_formula_sum 'C41 H26 Br2 Fe N4 Ni O3 S10'
_chemical_formula_weight 1217.64
_chemical_name_systematic
;
 ?
;
_space_group_IT_number 2
_symmetry_cell_setting triclinic
_symmetry_space_group_name_Hall '-P 1'
_symmetry_space_group_name_H-M 'P -1'
_atom_sites_solution_hydrogens geom
_atom_sites_solution_primary direct
_atom_sites_solution_secondary difmap
_audit_creation_method SHELXL-97
_cell_angle_alpha 74.360(2)
_cell_angle_beta 80.842(2)
_cell_angle_gamma 68.142(3)
_cell_formula_units_Z 2
_cell_length_a 12.4127(5)
_cell_length_b 12.5137(4)
_cell_length_c 16.1020(7)
_cell_measurement_temperature 150(2)
_cell_volume 2230.51(16)
_computing_cell_refinement 'Bruker SMART, (Bruker, 2004)'
_computing_data_collection 'Bruker SMART, (Bruker, 2004)'
_computing_data_reduction 'Bruker SAINT, (Bruker, 2004)'
_computing_molecular_graphics ORTEP3(Farrugia,1997)
_computing_publication_material 'WinGX (Farrugia, 1999)'
_computing_structure_refinement 'SHELXL-97 (Sheldrick, 1997)'
_computing_structure_solution 'SIR97 (Altomare, 1999)'
_diffrn_ambient_temperature 150(2)
_diffrn_measured_fraction_theta_full 0.996
_diffrn_measured_fraction_theta_max 0.996
_diffrn_measurement_device_type 'Bruker-AXS APEX- CCD area-detector'
_diffrn_measurement_method '\f and \w'
_diffrn_radiation_monochromator graphite
_diffrn_radiation_source 'fine-focus sealed tube'
_diffrn_radiation_type MoK\a
_diffrn_radiation_wavelength 0.71073
_diffrn_reflns_av_R_equivalents 0.0459
_diffrn_reflns_av_sigmaI/netI 0.0838
_diffrn_reflns_limit_h_max 15
_diffrn_reflns_limit_h_min -14
_diffrn_reflns_limit_k_max 15
_diffrn_reflns_limit_k_min -15
_diffrn_reflns_limit_l_max 19
_diffrn_reflns_limit_l_min -19
_diffrn_reflns_number 15997
_diffrn_reflns_theta_full 25.68
_diffrn_reflns_theta_max 25.68
_diffrn_reflns_theta_min 2.93
_exptl_absorpt_coefficient_mu 3.053
_exptl_absorpt_correction_T_max 0.8623
_exptl_absorpt_correction_T_min 0.4819
_exptl_absorpt_correction_type multi-scan
_exptl_absorpt_process_details '(SADABS; Sheldrick, 2004)'
_exptl_crystal_colour black
_exptl_crystal_density_diffrn 1.813
_exptl_crystal_density_method 'not measured'
_exptl_crystal_description needle
_exptl_crystal_F_000 1216
_exptl_crystal_size_max 0.28
_exptl_crystal_size_mid 0.08
_exptl_crystal_size_min 0.05
_refine_diff_density_max 0.876
_refine_diff_density_min -0.744
_refine_diff_density_rms 0.127
_refine_ls_extinction_method none
_refine_ls_goodness_of_fit_ref 0.920
_refine_ls_hydrogen_treatment constr
_refine_ls_matrix_type full
_refine_ls_number_parameters 564
_refine_ls_number_reflns 8440
_refine_ls_number_restraints 0
_refine_ls_restrained_S_all 0.920
_refine_ls_R_factor_all 0.0875
_refine_ls_R_factor_gt 0.0456
_refine_ls_shift/su_max 0.001
_refine_ls_shift/su_mean 0.000
_refine_ls_structure_factor_coef Fsqd
_refine_ls_weighting_details 'calc w=1/[\s^2^(Fo^2^)+(0.0566P)^2^+0.0000P] where P=(Fo^2^+2Fc^2^)/3'
_refine_ls_weighting_scheme calc
_refine_ls_wR_factor_gt 0.1003
_refine_ls_wR_factor_ref 0.1120
_reflns_number_gt 5564
_reflns_number_total 8440
_reflns_threshold_expression >2sigma(I)
_cod_data_source_file ic502278d_si_004.cif
_cod_data_source_block shelx
_cod_depositor_comments 'Adding full bibliography for 4342161--4342164.cif.'
_cod_original_cell_volume 2230.51(15)
_cod_original_sg_symbol_H-M P-1
_cod_database_code 4342164

loop_
_symmetry_equiv_pos_as_xyz
'x, y, z'
'-x, -y, -z'

loop_
_atom_site_label
_atom_site_type_symbol
_atom_site_fract_x
_atom_site_fract_y
_atom_site_fract_z
_atom_site_U_iso_or_equiv
_atom_site_adp_type
_atom_site_occupancy
_atom_site_symmetry_multiplicity
_atom_site_calc_flag
_atom_site_refinement_flags
Ni1 Ni 0.5000 0.5000 0.0000 0.0192(2) Uani 1 2 d S
Ni2 Ni 0.0000 0.5000 0.0000 0.0201(2) Uani 1 2 d S
Fe1 Fe 0.04173(6) 0.20494(6) 0.58677(4) 0.01596(16) Uani 1 1 d .
Br1 Br -0.50788(5) 0.18119(5) 0.48316(4) 0.03556(16) Uani 1 1 d .
Br2 Br 0.39077(5) 0.43229(5) 0.21022(3) 0.03111(15) Uani 1 1 d .
S1 S 0.51322(12) 0.65915(11) 0.02120(9) 0.0268(3) Uani 1 1 d .
S2 S 0.33311(11) 0.59616(11) -0.05665(9) 0.0230(3) Uani 1 1 d .
S3 S 0.35323(12) 0.91629(11) -0.02140(9) 0.0300(3) Uani 1 1 d .
S4 S 0.18030(12) 0.85799(11) -0.08527(9) 0.0274(3) Uani 1 1 d .
S5 S 0.13520(15) 1.10937(13) -0.08482(12) 0.0467(4) Uani 1 1 d .
S6 S 0.18527(11) 0.40272(11) -0.00749(9) 0.0245(3) Uani 1 1 d .
S7 S -0.04022(11) 0.34897(11) 0.08367(9) 0.0245(3) Uani 1 1 d .
S8 S 0.32778(12) 0.15228(11) 0.08380(9) 0.0256(3) Uani 1 1 d .
S9 S 0.12094(12) 0.10686(12) 0.17183(9) 0.0295(3) Uani 1 1 d .
S10 S 0.35260(13) -0.07536(13) 0.21600(10) 0.0380(4) Uani 1 1 d .
O1 O -0.1020(3) 0.3067(3) 0.5386(2) 0.0198(7) Uani 1 1 d .
O2 O 0.1183(3) 0.1738(3) 0.4795(2) 0.0207(8) Uani 1 1 d .
N1 N 0.0068(3) 0.0595(3) 0.6048(2) 0.0174(9) Uani 1 1 d .
N2 N 0.1852(3) 0.0947(3) 0.6445(3) 0.0200(9) Uani 1 1 d .
N3 N 0.0830(3) 0.3451(3) 0.5742(2) 0.0153(8) Uani 1 1 d .
N4 N -0.0324(3) 0.2399(3) 0.6988(2) 0.0167(9) Uani 1 1 d .
C1 C -0.1895(4) 0.2746(4) 0.5301(3) 0.0195(11) Uani 1 1 d .
C2 C -0.2941(4) 0.3631(4) 0.5013(3) 0.0271(12) Uani 1 1 d .
H2 H -0.3004 0.4436 0.4904 0.033 Uiso 1 1 calc R
C3 C -0.3879(5) 0.3373(5) 0.4882(3) 0.0289(13) Uani 1 1 d .
H3 H -0.4574 0.3993 0.4686 0.035 Uiso 1 1 calc R
C4 C -0.3798(4) 0.2178(5) 0.5041(3) 0.0265(12) Uani 1 1 d .
C5 C -0.2816(4) 0.1296(4) 0.5314(3) 0.0219(11) Uani 1 1 d .
H5 H -0.2771 0.0498 0.5407 0.026 Uiso 1 1 calc R
C6 C -0.1836(4) 0.1544(4) 0.5467(3) 0.0185(11) Uani 1 1 d .
C7 C -0.0860(4) 0.0548(4) 0.5801(3) 0.0217(11) Uani 1 1 d .
H7 H -0.0888 -0.0214 0.5847 0.026 Uiso 1 1 calc R
C8 C 0.0972(4) -0.0439(4) 0.6420(3) 0.0179(11) Uani 1 1 d .
C9 C 0.1011(4) -0.1609(4) 0.6600(3) 0.0225(11) Uani 1 1 d .
H9 H 0.0378 -0.1773 0.6468 0.027 Uiso 1 1 calc R
C10 C 0.1967(4) -0.2535(4) 0.6971(3) 0.0259(12) Uani 1 1 d .
H10 H 0.1977 -0.3324 0.7084 0.031 Uiso 1 1 calc R
C11 C 0.2907(4) -0.2331(4) 0.7179(3) 0.0254(12) Uani 1 1 d .
H11 H 0.3555 -0.2975 0.7428 0.030 Uiso 1 1 calc R
C12 C 0.2892(4) -0.1155(4) 0.7018(3) 0.0227(11) Uani 1 1 d .
C13 C 0.1930(4) -0.0229(4) 0.6640(3) 0.0190(11) Uani 1 1 d .
C14 C 0.3804(5) -0.0856(5) 0.7227(3) 0.0283(12) Uani 1 1 d .
H14 H 0.4467 -0.1456 0.7492 0.034 Uiso 1 1 calc R
C15 C 0.3708(5) 0.0308(5) 0.7039(3) 0.0309(13) Uani 1 1 d .
H15 H 0.4304 0.0522 0.7178 0.037 Uiso 1 1 calc R
C16 C 0.2731(4) 0.1180(4) 0.6644(3) 0.0239(12) Uani 1 1 d .
H16 H 0.2692 0.1981 0.6509 0.029 Uiso 1 1 calc R
C17 C 0.1767(4) 0.2350(4) 0.4242(3) 0.0175(11) Uani 1 1 d .
C18 C 0.2327(4) 0.1920(4) 0.3494(3) 0.0221(11) Uani 1 1 d .
H18 H 0.2269 0.1219 0.3415 0.027 Uiso 1 1 calc R
C19 C 0.2952(4) 0.2506(4) 0.2883(3) 0.0262(12) Uani 1 1 d .
H19 H 0.3322 0.2202 0.2390 0.031 Uiso 1 1 calc R
C20 C 0.3048(4) 0.3545(4) 0.2982(3) 0.0231(11) Uani 1 1 d .
C21 C 0.2525(4) 0.3978(4) 0.3689(3) 0.0199(11) Uani 1 1 d .
H21 H 0.2592 0.4685 0.3750 0.024 Uiso 1 1 calc R
C22 C 0.1881(4) 0.3399(4) 0.4338(3) 0.0155(10) Uani 1 1 d .
C23 C 0.1396(4) 0.3904(4) 0.5075(3) 0.0183(11) Uani 1 1 d .
H23 H 0.1497 0.4620 0.5077 0.022 Uiso 1 1 calc R
C24 C 0.0416(4) 0.3988(4) 0.6472(3) 0.0175(10) Uani 1 1 d .
C25 C 0.0574(4) 0.4976(4) 0.6576(3) 0.0189(11) Uani 1 1 d .
H25 H 0.1008 0.5368 0.6146 0.023 Uiso 1 1 calc R
C26 C 0.0084(4) 0.5398(4) 0.7326(3) 0.0268(12) Uani 1 1 d .
H26 H 0.0191 0.6081 0.7397 0.032 Uiso 1 1 calc R
C27 C -0.0543(5) 0.4849(4) 0.7958(3) 0.0251(12) Uani 1 1 d .
H27 H -0.0868 0.5159 0.8456 0.030 Uiso 1 1 calc R
C28 C -0.0708(4) 0.3823(4) 0.7872(3) 0.0213(11) Uani 1 1 d .
C29 C -0.0205(4) 0.3399(4) 0.7126(3) 0.0180(11) Uani 1 1 d .
C30 C -0.1376(4) 0.3220(4) 0.8481(3) 0.0256(12) Uani 1 1 d .
H30 H -0.1723 0.3481 0.8994 0.031 Uiso 1 1 calc R
C31 C -0.1513(4) 0.2264(4) 0.8319(3) 0.0283(13) Uani 1 1 d .
H31 H -0.1977 0.1868 0.8708 0.034 Uiso 1 1 calc R
C32 C -0.0958(4) 0.1872(4) 0.7569(3) 0.0259(12) Uani 1 1 d .
H32 H -0.1043 0.1192 0.7474 0.031 Uiso 1 1 calc R
C33 C 0.3876(4) 0.7666(4) -0.0198(3) 0.0208(11) Uani 1 1 d .
C34 C 0.3090(4) 0.7395(4) -0.0526(3) 0.0220(11) Uani 1 1 d .
C35 C 0.2179(5) 0.9701(5) -0.0657(4) 0.0312(13) Uani 1 1 d .
C36 C 0.1946(4) 0.2674(4) 0.0612(3) 0.0225(11) Uani 1 1 d .
C37 C 0.0977(5) 0.2456(4) 0.1013(3) 0.0243(12) Uani 1 1 d .
C38 C 0.2719(5) 0.0538(4) 0.1600(3) 0.0272(12) Uani 1 1 d .
O3 O 0.3417(4) 0.3629(4) 0.6385(3) 0.0504(12) Uani 1 1 d .
C39 C 0.3683(5) 0.3551(5) 0.7085(4) 0.0390(15) Uani 1 1 d .
C40 C 0.3181(7) 0.3031(8) 0.7935(5) 0.079(3) Uani 1 1 d .
H40A H 0.2549 0.2796 0.7839 0.119 Uiso 1 1 calc R
H40B H 0.2876 0.3621 0.8288 0.119 Uiso 1 1 calc R
H40C H 0.3788 0.2336 0.8236 0.119 Uiso 1 1 calc R
C41 C 0.4649(8) 0.3980(8) 0.7187(6) 0.101(3) Uani 1 1 d .
H41A H 0.5093 0.3447 0.7681 0.151 Uiso 1 1 calc R
H41B H 0.4303 0.4782 0.7286 0.151 Uiso 1 1 calc R
H41C H 0.5168 0.3984 0.6661 0.151 Uiso 1 1 calc R

loop_
_atom_site_aniso_label
_atom_site_aniso_U_11
_atom_site_aniso_U_22
_atom_site_aniso_U_33
_atom_site_aniso_U_23
_atom_site_aniso_U_13
_atom_site_aniso_U_12
Ni1 0.0204(5) 0.0198(5) 0.0205(5) -0.0055(4) -0.0021(4) -0.0095(4)
Ni2 0.0229(5) 0.0215(5) 0.0201(5) -0.0064(4) -0.0018(4) -0.0112(4)
Fe1 0.0175(4) 0.0166(4) 0.0178(4) -0.0052(3) -0.0005(3) -0.0097(3)
Br1 0.0248(3) 0.0487(4) 0.0419(4) -0.0121(3) -0.0079(3) -0.0191(3)
Br2 0.0275(3) 0.0397(3) 0.0254(3) -0.0024(2) 0.0052(2) -0.0172(3)
S1 0.0249(7) 0.0240(7) 0.0368(8) -0.0109(6) -0.0097(6) -0.0088(6)
S2 0.0217(7) 0.0213(7) 0.0302(8) -0.0057(6) -0.0049(6) -0.0107(6)
S3 0.0310(8) 0.0238(7) 0.0404(9) -0.0135(6) -0.0072(7) -0.0092(6)
S4 0.0247(7) 0.0257(7) 0.0318(8) -0.0076(6) -0.0068(6) -0.0060(6)
S5 0.0474(10) 0.0256(8) 0.0626(12) -0.0128(8) -0.0214(9) 0.0014(7)
S6 0.0233(7) 0.0229(7) 0.0282(7) -0.0053(6) 0.0026(6) -0.0111(6)
S7 0.0231(7) 0.0247(7) 0.0293(8) -0.0041(6) -0.0032(6) -0.0134(6)
S8 0.0256(7) 0.0237(7) 0.0295(8) -0.0074(6) -0.0018(6) -0.0098(6)
S9 0.0293(8) 0.0259(7) 0.0354(8) -0.0006(6) -0.0049(6) -0.0154(6)
S10 0.0362(9) 0.0308(8) 0.0455(10) 0.0011(7) -0.0125(7) -0.0128(7)
O1 0.0207(19) 0.0182(17) 0.0242(19) -0.0054(14) -0.0040(15) -0.0096(15)
O2 0.029(2) 0.0212(18) 0.0186(19) -0.0076(15) -0.0005(15) -0.0141(16)
N1 0.022(2) 0.014(2) 0.019(2) -0.0040(17) -0.0023(18) -0.0086(18)
N2 0.021(2) 0.021(2) 0.024(2) -0.0084(18) -0.0008(19) -0.0119(19)
N3 0.017(2) 0.017(2) 0.016(2) -0.0061(17) -0.0023(17) -0.0085(18)
N4 0.019(2) 0.017(2) 0.016(2) -0.0042(17) -0.0015(17) -0.0084(18)
C1 0.024(3) 0.024(3) 0.013(3) -0.005(2) 0.000(2) -0.011(2)
C2 0.027(3) 0.021(3) 0.036(3) -0.011(2) -0.004(3) -0.007(2)
C3 0.028(3) 0.028(3) 0.029(3) -0.006(2) -0.007(2) -0.006(3)
C4 0.022(3) 0.038(3) 0.025(3) -0.011(2) -0.004(2) -0.012(3)
C5 0.030(3) 0.025(3) 0.018(3) -0.004(2) -0.003(2) -0.017(2)
C6 0.020(3) 0.016(2) 0.022(3) -0.004(2) -0.002(2) -0.008(2)
C7 0.028(3) 0.021(3) 0.025(3) -0.007(2) 0.001(2) -0.018(2)
C8 0.018(3) 0.019(3) 0.018(3) -0.007(2) 0.004(2) -0.009(2)
C9 0.024(3) 0.018(3) 0.029(3) -0.005(2) 0.001(2) -0.014(2)
C10 0.030(3) 0.012(3) 0.030(3) -0.004(2) 0.002(2) -0.004(2)
C11 0.022(3) 0.020(3) 0.029(3) -0.003(2) -0.004(2) -0.003(2)
C12 0.020(3) 0.023(3) 0.021(3) -0.006(2) 0.001(2) -0.004(2)
C13 0.021(3) 0.019(3) 0.019(3) -0.008(2) 0.001(2) -0.009(2)
C14 0.023(3) 0.029(3) 0.032(3) -0.007(2) -0.004(2) -0.007(2)
C15 0.026(3) 0.039(3) 0.034(3) -0.011(3) -0.010(3) -0.013(3)
C16 0.028(3) 0.025(3) 0.026(3) -0.009(2) -0.004(2) -0.013(2)
C17 0.017(3) 0.023(3) 0.015(3) -0.006(2) -0.004(2) -0.007(2)
C18 0.027(3) 0.021(3) 0.023(3) -0.006(2) -0.006(2) -0.010(2)
C19 0.025(3) 0.034(3) 0.023(3) -0.015(2) -0.001(2) -0.009(3)
C20 0.022(3) 0.028(3) 0.021(3) -0.003(2) 0.000(2) -0.014(2)
C21 0.023(3) 0.020(3) 0.020(3) -0.004(2) -0.005(2) -0.010(2)
C22 0.022(3) 0.015(2) 0.012(2) -0.0029(19) -0.001(2) -0.009(2)
C23 0.020(3) 0.019(3) 0.021(3) -0.004(2) -0.005(2) -0.011(2)
C24 0.017(3) 0.022(3) 0.018(3) -0.008(2) -0.003(2) -0.009(2)
C25 0.018(3) 0.022(3) 0.022(3) -0.007(2) -0.003(2) -0.011(2)
C26 0.026(3) 0.029(3) 0.032(3) -0.014(2) -0.006(2) -0.010(2)
C27 0.033(3) 0.030(3) 0.019(3) -0.014(2) -0.004(2) -0.012(3)
C28 0.017(3) 0.025(3) 0.020(3) -0.005(2) -0.004(2) -0.005(2)
C29 0.021(3) 0.017(3) 0.020(3) -0.006(2) -0.008(2) -0.007(2)
C30 0.030(3) 0.030(3) 0.018(3) -0.005(2) -0.001(2) -0.011(3)
C31 0.026(3) 0.033(3) 0.026(3) -0.007(2) 0.006(2) -0.013(3)
C32 0.028(3) 0.026(3) 0.025(3) -0.004(2) 0.002(2) -0.014(3)
C33 0.027(3) 0.014(2) 0.022(3) -0.006(2) -0.001(2) -0.006(2)
C34 0.025(3) 0.020(3) 0.020(3) -0.005(2) 0.000(2) -0.008(2)
C35 0.033(3) 0.030(3) 0.030(3) -0.005(3) -0.003(3) -0.011(3)
C36 0.029(3) 0.027(3) 0.018(3) -0.009(2) -0.004(2) -0.014(2)
C37 0.027(3) 0.021(3) 0.028(3) -0.008(2) -0.002(2) -0.010(2)
C38 0.035(3) 0.027(3) 0.029(3) -0.010(2) -0.005(3) -0.017(3)
O3 0.069(3) 0.053(3) 0.040(3) -0.014(2) -0.008(2) -0.028(2)
C39 0.039(4) 0.035(3) 0.047(4) -0.016(3) -0.008(3) -0.011(3)
C40 0.085(6) 0.111(7) 0.045(5) -0.031(5) 0.010(4) -0.033(6)
C41 0.139(9) 0.097(7) 0.101(8) -0.007(6) -0.052(7) -0.073(7)

loop_
_atom_type_symbol
_atom_type_description
_atom_type_scat_dispersion_real
_atom_type_scat_dispersion_imag
_atom_type_scat_source
C C 0.0033 0.0016 'International Tables Vol C Tables 4.2.6.8 and 6.1.1.4'
H H 0.0000 0.0000 'International Tables Vol C Tables 4.2.6.8 and 6.1.1.4'
N N 0.0061 0.0033 'International Tables Vol C Tables 4.2.6.8 and 6.1.1.4'
O O 0.0106 0.0060 'International Tables Vol C Tables 4.2.6.8 and 6.1.1.4'
S S 0.1246 0.1234 'International Tables Vol C Tables 4.2.6.8 and 6.1.1.4'
Fe Fe 0.3463 0.8444 'International Tables Vol C Tables 4.2.6.8 and 6.1.1.4'
Ni Ni 0.3393 1.1124 'International Tables Vol C Tables 4.2.6.8 and 6.1.1.4'
Br Br -0.2901 2.4595 'International Tables Vol C Tables 4.2.6.8 and 6.1.1.4'

loop_
_geom_angle_atom_site_label_1
_geom_angle_atom_site_label_2
_geom_angle_atom_site_label_3
_geom_angle
_geom_angle_site_symmetry_1
_geom_angle_site_symmetry_3
S2 Ni1 S2 180.00(7) 2_665 .
S2 Ni1 S1 92.82(5) 2_665 2_665
S2 Ni1 S1 87.18(5) . 2_665
S2 Ni1 S1 87.18(5) 2_665 .
S2 Ni1 S1 92.82(5) . .
S1 Ni1 S1 180.00(7) 2_665 .
S6 Ni2 S6 180.0 . 2_565
S6 Ni2 S7 93.40(5) . .
S6 Ni2 S7 86.60(5) 2_565 .
S6 Ni2 S7 86.60(5) . 2_565
S6 Ni2 S7 93.40(5) 2_565 2_565
S7 Ni2 S7 180.0 . 2_565
O2 Fe1 O1 94.48(14) . .
O2 Fe1 N3 94.16(14) . .
O1 Fe1 N3 88.27(14) . .
O2 Fe1 N1 87.00(14) . .
O1 Fe1 N1 94.82(15) . .
N3 Fe1 N1 176.62(17) . .
O2 Fe1 N4 177.43(15) . .
O1 Fe1 N4 86.93(15) . .
N3 Fe1 N4 83.73(15) . .
N1 Fe1 N4 95.03(15) . .
O2 Fe1 N2 88.85(15) . .
O1 Fe1 N2 175.90(15) . .
N3 Fe1 N2 93.89(15) . .
N1 Fe1 N2 82.94(16) . .
N4 Fe1 N2 89.83(16) . .
C33 S1 Ni1 102.15(16) . .
C34 S2 Ni1 102.38(18) . .
C35 S3 C33 97.6(2) . .
C35 S4 C34 97.4(2) . .
C36 S6 Ni2 102.15(18) . .
C37 S7 Ni2 101.30(18) . .
C38 S8 C36 97.0(2) . .
C38 S9 C37 97.8(2) . .
C1 O1 Fe1 126.3(3) . .
C17 O2 Fe1 126.6(3) . .
C7 N1 C8 122.0(4) . .
C7 N1 Fe1 124.5(3) . .
C8 N1 Fe1 113.4(3) . .
C16 N2 C13 117.5(4) . .
C16 N2 Fe1 129.3(3) . .
C13 N2 Fe1 113.2(3) . .
C23 N3 C24 121.2(4) . .
C23 N3 Fe1 125.8(3) . .
C24 N3 Fe1 113.0(3) . .
C32 N4 C29 118.1(4) . .
C32 N4 Fe1 129.2(3) . .
C29 N4 Fe1 112.6(3) . .
O1 C1 C2 118.6(4) . .
O1 C1 C6 124.1(4) . .
C2 C1 C6 117.2(4) . .
C3 C2 C1 122.3(5) . .
C2 C3 C4 119.5(5) . .
C5 C4 C3 120.6(5) . .
C5 C4 Br1 119.6(4) . .
C3 C4 Br1 119.7(4) . .
C4 C5 C6 120.8(4) . .
C7 C6 C1 124.1(4) . .
C7 C6 C5 116.4(4) . .
C1 C6 C5 119.5(4) . .
N1 C7 C6 125.5(4) . .
C9 C8 N1 127.5(4) . .
C9 C8 C13 117.9(4) . .
N1 C8 C13 114.6(4) . .
C10 C9 C8 120.7(5) . .
C11 C10 C9 121.4(4) . .
C10 C11 C12 119.5(5) . .
C13 C12 C11 118.7(5) . .
C13 C12 C14 117.8(4) . .
C11 C12 C14 123.5(5) . .
N2 C13 C12 122.5(4) . .
N2 C13 C8 115.7(4) . .
C12 C13 C8 121.8(4) . .
C15 C14 C12 119.0(5) . .
C14 C15 C16 119.9(5) . .
N2 C16 C15 123.4(5) . .
O2 C17 C22 125.2(4) . .
O2 C17 C18 117.2(4) . .
C22 C17 C18 117.7(4) . .
C19 C18 C17 121.0(4) . .
C18 C19 C20 120.7(5) . .
C21 C20 C19 119.8(5) . .
C21 C20 Br2 121.8(4) . .
C19 C20 Br2 118.4(4) . .
C20 C21 C22 121.5(4) . .
C21 C22 C17 119.4(4) . .
C21 C22 C23 117.2(4) . .
C17 C22 C23 123.3(4) . .
N3 C23 C22 124.8(4) . .
C25 C24 C29 119.8(4) . .
C25 C24 N3 126.6(4) . .
C29 C24 N3 113.6(4) . .
C24 C25 C26 119.1(5) . .
C27 C26 C25 121.8(5) . .
C26 C27 C28 120.3(5) . .
C29 C28 C27 117.6(4) . .
C29 C28 C30 118.2(4) . .
C27 C28 C30 124.1(5) . .
N4 C29 C28 121.5(4) . .
N4 C29 C24 117.1(4) . .
C28 C29 C24 121.4(4) . .
C31 C30 C28 119.3(5) . .
C30 C31 C32 119.3(5) . .
N4 C32 C31 123.6(5) . .
C34 C33 S1 121.6(4) . .
C34 C33 S3 116.3(4) . .
S1 C33 S3 122.2(3) . .
C33 C34 S2 121.1(4) . .
C33 C34 S4 116.0(4) . .
S2 C34 S4 122.9(3) . .
S5 C35 S4 123.9(3) . .
S5 C35 S3 123.5(3) . .
S4 C35 S3 112.5(3) . .
C37 C36 S6 121.0(4) . .
C37 C36 S8 116.4(4) . .
S6 C36 S8 122.6(3) . .
C36 C37 S7 121.9(4) . .
C36 C37 S9 115.9(4) . .
S7 C37 S9 122.2(3) . .
S10 C38 S9 123.0(3) . .
S10 C38 S8 124.3(3) . .
S9 C38 S8 112.7(3) . .
O3 C39 C40 126.9(6) . .
O3 C39 C41 120.8(6) . .
C40 C39 C41 112.4(6) . .

loop_
_geom_bond_atom_site_label_1
_geom_bond_atom_site_label_2
_geom_bond_distance
_geom_bond_site_symmetry_2
Ni1 S2 2.1737(13) 2_665
Ni1 S2 2.1737(13) .
Ni1 S1 2.1765(12) 2_665
Ni1 S1 2.1765(12) .
Ni2 S6 2.1659(13) .
Ni2 S6 2.1659(13) 2_565
Ni2 S7 2.1799(12) .
Ni2 S7 2.1799(12) 2_565
Fe1 O2 1.898(3) .
Fe1 O1 1.903(3) .
Fe1 N3 1.955(4) .
Fe1 N1 1.962(4) .
Fe1 N4 1.973(4) .
Fe1 N2 1.986(4) .
Br1 C4 1.910(5) .
Br2 C20 1.908(5) .
S1 C33 1.721(5) .
S2 C34 1.723(5) .
S3 C35 1.751(6) .
S3 C33 1.754(5) .
S4 C35 1.749(5) .
S4 C34 1.764(5) .
S5 C35 1.632(5) .
S6 C36 1.728(5) .
S7 C37 1.730(5) .
S8 C38 1.747(5) .
S8 C36 1.754(5) .
S9 C38 1.737(6) .
S9 C37 1.748(5) .
S10 C38 1.651(5) .
O1 C1 1.327(5) .
O2 C17 1.321(5) .
N1 C7 1.302(6) .
N1 C8 1.417(6) .
N2 C16 1.333(6) .
N2 C13 1.388(6) .
N3 C23 1.303(6) .
N3 C24 1.440(6) .
N4 C32 1.322(6) .
N4 C29 1.390(5) .
C1 C2 1.404(7) .
C1 C6 1.431(6) .
C2 C3 1.378(7) .
C3 C4 1.415(7) .
C4 C5 1.343(7) .
C5 C6 1.433(6) .
C6 C7 1.426(7) .
C8 C9 1.398(6) .
C8 C13 1.422(6) .
C9 C10 1.391(7) .
C10 C11 1.391(7) .
C11 C12 1.417(7) .
C12 C13 1.400(7) .
C12 C14 1.428(7) .
C14 C15 1.368(7) .
C15 C16 1.398(7) .
C17 C22 1.421(6) .
C17 C18 1.425(6) .
C18 C19 1.378(7) .
C19 C20 1.402(6) .
C20 C21 1.359(7) .
C21 C22 1.419(6) .
C22 C23 1.437(6) .
C24 C25 1.378(6) .
C24 C29 1.411(6) .
C25 C26 1.406(7) .
C26 C27 1.372(7) .
C27 C28 1.418(6) .
C28 C29 1.405(6) .
C28 C30 1.424(7) .
C30 C31 1.364(7) .
C31 C32 1.405(7) .
C33 C34 1.360(7) .
C36 C37 1.358(7) .
O3 C39 1.194(7) .
C39 C40 1.496(9) .
C39 C41 1.531(9) .
